data_7249155
loop_
_publ_author_name
'Mahdavi, Seyedehmahbobeh'
'Bockfeld, Dirk'
'Esarev, Igor V.'
'Lippmann, Petra'
'Frank, Ren\'e'
'Br\"onstrup, Mark'
'Ott, Ingo'
'Tamm, Matthias'

_publ_section_title
;
 Gold(I) and Gold(III) Carbene Complexes from the Marine Betaine
 Norzooanemonin: Inhibition of Thioredoxin Reductase, Anti-proliferative
 and Antimicrobial Activity
;
_journal_name_full 'RSC Medicinal Chemistry'
_journal_paper_doi 10.1039/D4MD00358F
_journal_year 2024
_chemical_formula_moiety 'C14 H20 Au Cl2 N4 O4, C F3 O3 S'
_chemical_formula_sum 'C15 H20 Au Cl2 F3 N4 O7 S'
_chemical_formula_weight 725.28
_space_group_crystal_system triclinic
_space_group_IT_number 2
_space_group_name_Hall '-P 1'
_space_group_name_H-M_alt 'P -1'
_atom_sites_solution_hydrogens geom
_atom_sites_solution_primary iterative
_atom_sites_solution_secondary difmap
_audit_creation_method SHELXL-2018/3
_audit_update_record
;
2024-05-14 deposited with the CCDC.	2024-07-30 downloaded from the CCDC.
;
_cell_angle_alpha 82.8460(10)
_cell_angle_beta 85.0970(10)
_cell_angle_gamma 65.3480(10)
_cell_formula_units_Z 2
_cell_length_a 9.84290(10)
_cell_length_b 10.46050(10)
_cell_length_c 12.6806(2)
_cell_measurement_reflns_used 52328
_cell_measurement_temperature 100(2)
_cell_measurement_theta_max 34.3150
_cell_measurement_theta_min 2.2730
_cell_volume 1176.57(3)
_computing_cell_refinement 'CrysAlisPro 1.171.42.64a (Rigaku OD, 2022)'
_computing_data_collection 'CrysAlisPro 1.171.42.64a (Rigaku OD, 2022)'
_computing_data_reduction 'CrysAlisPro 1.171.42.64a (Rigaku OD, 2022)'
_computing_publication_material 'OLEX2 v1.3 (O. V. Dolomanov et al., J. Appl. Cryst., 2009, 42, 339-341)'
_computing_structure_refinement 'SHELXL-2018/3 (G. M. Sheldrick, Acta Cryst., 2015, C71, 3-8)'
_computing_structure_solution 'SHELXT 2018/2 (G. M. Sheldrick, Acta Cryst., 2015, A71, 3-8)'
_diffrn_ambient_environment N~2~
_diffrn_ambient_temperature 100(2)
_diffrn_detector 'Hybrid Pixel Array Detector'
_diffrn_detector_area_resol_mean 10.0000
_diffrn_detector_type HyPix
_diffrn_measured_fraction_theta_full 0.999
_diffrn_measured_fraction_theta_max 0.984
_diffrn_measurement_device 'four-circle diffractometer'
_diffrn_measurement_device_type 'XtaLAB Synergy, Single source at offset/far, HyPix'
_diffrn_measurement_method '\w scans'
_diffrn_radiation_monochromator mirror
_diffrn_radiation_probe x-ray
_diffrn_radiation_type 'Mo K\a'
_diffrn_radiation_wavelength 0.71073
_diffrn_reflns_av_unetI/netI 0.0304
_diffrn_reflns_Laue_measured_fraction_full 0.999
_diffrn_reflns_Laue_measured_fraction_max 0.984
_diffrn_reflns_limit_h_max 14
_diffrn_reflns_limit_h_min -14
_diffrn_reflns_limit_k_max 15
_diffrn_reflns_limit_k_min -15
_diffrn_reflns_limit_l_max 19
_diffrn_reflns_limit_l_min -19
_diffrn_reflns_number 16519
_diffrn_reflns_point_group_measured_fraction_full 0.999
_diffrn_reflns_point_group_measured_fraction_max 0.984
_diffrn_reflns_theta_full 25.242
_diffrn_reflns_theta_max 32.585
_diffrn_reflns_theta_min 2.153
_diffrn_source 'micro-focus sealed X-ray tube'
_diffrn_source_type 'PhotonJet (Mo) X-ray Source'
_exptl_absorpt_coefficient_mu 6.635
_exptl_absorpt_correction_T_max 1.000
_exptl_absorpt_correction_T_min 0.272
_exptl_absorpt_correction_type gaussian
_exptl_absorpt_process_details
;
CrysAlisPro 1.171.42.64a (Rigaku Oxford Diffraction, 2022)
Numerical absorption correction based on gaussian integration over
a multifaceted crystal model
Empirical absorption correction using spherical harmonics,
implemented in SCALE3 ABSPACK scaling algorithm.
;
_exptl_crystal_colour colourless
_exptl_crystal_density_diffrn 2.047
_exptl_crystal_description block
_exptl_crystal_F_000 700
_exptl_crystal_size_max 0.200
_exptl_crystal_size_mid 0.080
_exptl_crystal_size_min 0.060
_refine_diff_density_max 5.734
_refine_diff_density_min -3.532
_refine_diff_density_rms 0.335
_refine_ls_extinction_method none
_refine_ls_goodness_of_fit_ref 1.055
_refine_ls_hydrogen_treatment constr
_refine_ls_matrix_type full
_refine_ls_number_parameters 308
_refine_ls_number_reflns 16519
_refine_ls_number_restraints 0
_refine_ls_restrained_S_all 1.055
_refine_ls_R_factor_all 0.0889
_refine_ls_R_factor_gt 0.0718
_refine_ls_shift/su_max 0.000
_refine_ls_shift/su_mean 0.000
_refine_ls_structure_factor_coef Fsqd
_refine_ls_weighting_details 'w=1/[\s^2^(Fo^2^)+(0.1275P)^2^+11.7942P] where P=(Fo^2^+2Fc^2^)/3'
_refine_ls_weighting_scheme calc
_refine_ls_wR_factor_gt 0.2010
_refine_ls_wR_factor_ref 0.2122
_reflns_Friedel_coverage 0.000
_reflns_number_gt 12792
_reflns_number_total 16519
_reflns_threshold_expression 'I > 2\s(I)'
_cod_data_source_file d4md00358f2.cif
_cod_data_source_block sm36db
_cod_database_code 7249155
_shelx_shelxl_version_number 2018/3
_shelx_space_group_comment
;
The symmetry employed for this shelxl refinement is uniquely defined
by the following loop, which should always be used as a source of
symmetry information in preference to the above space-group names.
They are only intended as comments.
;
_shelx_estimated_absorpt_t_min 0.350
_shelx_estimated_absorpt_t_max 0.692
_oxdiff_exptl_absorpt_empirical_full_min 0.683
_oxdiff_exptl_absorpt_empirical_full_max 1.668
_oxdiff_exptl_absorpt_empirical_details
;
Empirical correction (ABSPACK) includes:
- Absorption correction using spherical harmonics
- Frame scaling
- Detector area scaling
;

loop_
_space_group_symop_operation_xyz
'x, y, z'
'-x, -y, -z'

loop_
_atom_site_label
_atom_site_type_symbol
_atom_site_fract_x
_atom_site_fract_y
_atom_site_fract_z
_atom_site_U_iso_or_equiv
_atom_site_adp_type
_atom_site_occupancy
_atom_site_site_symmetry_order
_atom_site_calc_flag
_atom_site_refinement_flags_posn
_atom_site_refinement_flags_adp
_atom_site_refinement_flags_occupancy
_atom_site_disorder_assembly
_atom_site_disorder_group
Au1 Au 1.000000 1.000000 0.500000 0.01659(12) Uani 1 2 d S . P . .
Cl1 Cl 1.2027(3) 0.9630(3) 0.59334(19) 0.0249(4) Uani 1 1 d . . . . .
O1 O 0.6910(9) 0.8242(8) 0.8667(6) 0.0295(16) Uani 1 1 d . . . . .
O2 O 0.8621(8) 0.5991(7) 0.8872(6) 0.0240(14) Uani 1 1 d . . . . .
N1 N 0.8643(9) 0.8680(8) 0.6793(6) 0.0206(14) Uani 1 1 d . . . . .
N2 N 1.0544(9) 0.7057(8) 0.6058(6) 0.0218(15) Uani 1 1 d . . . . .
C1 C 0.9689(10) 0.8457(10) 0.6001(8) 0.0204(16) Uani 1 1 d . . . . .
C2 C 0.8871(10) 0.7386(9) 0.7373(7) 0.0206(16) Uani 1 1 d . . . . .
C3 C 1.0061(10) 0.6382(9) 0.6905(7) 0.0199(16) Uani 1 1 d . . . . .
H3 H 1.048145 0.539715 0.712240 0.024 Uiso 1 1 calc R U . . .
C4 C 0.7510(12) 1.0080(10) 0.7001(8) 0.028(2) Uani 1 1 d . . . . .
H4A H 0.652084 1.015401 0.684411 0.042 Uiso 1 1 calc R U . . .
H4B H 0.773064 1.080612 0.654927 0.042 Uiso 1 1 calc R U . . .
H4C H 0.752041 1.021784 0.775063 0.042 Uiso 1 1 calc R U . . .
C5 C 1.1802(10) 0.6350(10) 0.5323(8) 0.0235(18) Uani 1 1 d . . . . .
H5A H 1.259296 0.556637 0.571754 0.035 Uiso 1 1 calc R U . . .
H5B H 1.219484 0.702773 0.498550 0.035 Uiso 1 1 calc R U . . .
H5C H 1.145756 0.598265 0.477460 0.035 Uiso 1 1 calc R U . . .
C6 C 0.7998(11) 0.7285(10) 0.8361(8) 0.0213(17) Uani 1 1 d . . . . .
C7 C 0.7891(12) 0.5828(12) 0.9895(9) 0.033(2) Uani 1 1 d . . . . .
H7A H 0.684658 0.601708 0.979082 0.049 Uiso 1 1 calc R U . . .
H7B H 0.792531 0.649594 1.035869 0.049 Uiso 1 1 calc R U . . .
H7C H 0.840940 0.486019 1.022596 0.049 Uiso 1 1 calc R U . . .
Au1A Au 1.000000 1.000000 0.000000 0.01739(12) Uani 1 2 d S . P . .
Cl1A Cl 0.9342(3) 1.1918(3) 0.0921(2) 0.0279(5) Uani 1 1 d . . . . .
O1A O 0.8678(8) 0.6731(7) 0.3860(6) 0.0252(14) Uani 1 1 d . . . . .
O2A O 0.6240(8) 0.8221(8) 0.3892(6) 0.0243(14) Uani 1 1 d . . . . .
N1A N 0.8977(9) 0.8419(8) 0.1869(6) 0.0192(14) Uani 1 1 d . . . . .
N2A N 0.7127(8) 0.9958(8) 0.0973(6) 0.0205(14) Uani 1 1 d . . . . .
C1A C 0.8615(10) 0.9372(9) 0.1023(7) 0.0181(15) Uani 1 1 d . . . . .
C2A C 0.7652(10) 0.8457(10) 0.2410(7) 0.0200(16) Uani 1 1 d . . . . .
C3A C 0.6508(10) 0.9418(10) 0.1820(7) 0.0210(16) Uani 1 1 d . . . . .
H3A H 0.547115 0.966813 0.196880 0.025 Uiso 1 1 calc R U . . .
C4A C 1.0501(11) 0.7540(11) 0.2213(8) 0.027(2) Uani 1 1 d . . . . .
H4AA H 1.072234 0.654295 0.217197 0.040 Uiso 1 1 calc R U . . .
H4AB H 1.058609 0.768921 0.294793 0.040 Uiso 1 1 calc R U . . .
H4AC H 1.121265 0.780062 0.174894 0.040 Uiso 1 1 calc R U . . .
C5A C 0.6306(11) 1.1038(11) 0.0129(8) 0.0263(19) Uani 1 1 d . . . . .
H5AA H 0.655615 1.185433 0.011100 0.039 Uiso 1 1 calc R U . . .
H5AB H 0.522855 1.133598 0.027048 0.039 Uiso 1 1 calc R U . . .
H5AC H 0.658740 1.064218 -0.055870 0.039 Uiso 1 1 calc R U . . .
C6A C 0.7608(11) 0.7686(10) 0.3444(8) 0.0200(16) Uani 1 1 d . . . . .
C7A C 0.6041(12) 0.7629(12) 0.4961(8) 0.030(2) Uani 1 1 d . . . . .
H7AA H 0.598797 0.671990 0.493001 0.045 Uiso 1 1 calc R U . . .
H7AB H 0.511206 0.828026 0.529060 0.045 Uiso 1 1 calc R U . . .
H7AC H 0.688861 0.748790 0.538498 0.045 Uiso 1 1 calc R U . . .
S1 S 0.5047(3) 0.6058(3) 0.25808(19) 0.0226(4) Uani 1 1 d . . . . .
F1 F 0.5414(11) 0.4245(10) 0.1211(8) 0.055(2) Uani 1 1 d . . . . .
F2 F 0.3592(9) 0.4513(9) 0.2352(8) 0.052(2) Uani 1 1 d . . . . .
F3 F 0.5846(11) 0.3316(9) 0.2817(9) 0.062(3) Uani 1 1 d . . . . .
O3 O 0.4099(11) 0.7130(9) 0.1831(8) 0.042(2) Uani 1 1 d . . . . .
O4 O 0.4461(12) 0.6141(12) 0.3662(7) 0.044(2) Uani 1 1 d . . . . .
O5 O 0.6613(9) 0.5768(9) 0.2457(7) 0.0338(17) Uani 1 1 d . . . . .
C8 C 0.4959(13) 0.4443(12) 0.2240(10) 0.035(2) Uani 1 1 d . . . . .

loop_
_atom_site_aniso_label
_atom_site_aniso_U_11
_atom_site_aniso_U_22
_atom_site_aniso_U_33
_atom_site_aniso_U_23
_atom_site_aniso_U_13
_atom_site_aniso_U_12
Au1 0.0145(2) 0.0141(2) 0.0167(2) -0.00023(15) 0.00185(15) -0.00229(15)
Cl1 0.0202(9) 0.0238(10) 0.0276(11) -0.0001(8) -0.0042(8) -0.0058(8)
O1 0.023(4) 0.021(3) 0.033(4) 0.002(3) 0.010(3) 0.000(3)
O2 0.020(3) 0.017(3) 0.025(3) 0.004(2) 0.003(3) -0.001(2)
N1 0.019(3) 0.016(3) 0.021(4) 0.004(3) 0.002(3) -0.004(3)
N2 0.020(3) 0.015(3) 0.023(4) -0.003(3) 0.004(3) 0.000(3)
C1 0.012(3) 0.020(4) 0.027(4) -0.003(3) 0.001(3) -0.004(3)
C2 0.019(4) 0.015(4) 0.023(4) 0.003(3) 0.003(3) -0.004(3)
C3 0.020(4) 0.016(4) 0.020(4) 0.001(3) -0.001(3) -0.005(3)
C4 0.028(5) 0.016(4) 0.029(5) 0.005(3) 0.009(4) -0.001(3)
C5 0.020(4) 0.019(4) 0.024(4) -0.004(3) 0.008(3) 0.000(3)
C6 0.020(4) 0.018(4) 0.021(4) 0.001(3) 0.001(3) -0.005(3)
C7 0.030(5) 0.031(5) 0.028(5) 0.010(4) 0.011(4) -0.009(4)
Au1A 0.0135(2) 0.0174(2) 0.0180(2) -0.00081(16) 0.00138(15) -0.00371(16)
Cl1A 0.0287(11) 0.0231(10) 0.0306(11) -0.0089(9) 0.0060(9) -0.0090(9)
O1A 0.021(3) 0.019(3) 0.025(3) 0.005(3) 0.000(3) 0.000(2)
O2A 0.021(3) 0.024(3) 0.022(3) -0.001(3) 0.006(2) -0.005(3)
N1A 0.016(3) 0.018(3) 0.019(3) 0.002(3) 0.002(3) -0.005(3)
N2A 0.012(3) 0.022(3) 0.023(4) -0.003(3) 0.000(3) -0.002(3)
C1A 0.016(4) 0.019(4) 0.016(4) -0.002(3) 0.003(3) -0.005(3)
C2A 0.016(4) 0.019(4) 0.023(4) -0.003(3) 0.002(3) -0.005(3)
C3A 0.015(4) 0.022(4) 0.022(4) -0.001(3) 0.002(3) -0.005(3)
C4A 0.017(4) 0.027(5) 0.027(5) 0.006(4) 0.001(3) -0.002(3)
C5A 0.018(4) 0.032(5) 0.019(4) 0.004(4) 0.001(3) -0.003(4)
C6A 0.020(4) 0.014(4) 0.022(4) -0.001(3) 0.002(3) -0.004(3)
C7A 0.028(5) 0.032(5) 0.022(4) 0.001(4) 0.009(4) -0.007(4)
S1 0.0205(10) 0.0208(10) 0.0207(10) -0.0008(8) 0.0012(8) -0.0034(8)
F1 0.056(5) 0.056(5) 0.056(5) -0.034(4) 0.009(4) -0.020(4)
F2 0.036(4) 0.041(4) 0.084(6) -0.010(4) -0.009(4) -0.017(4)
F3 0.051(5) 0.022(4) 0.103(8) 0.019(4) -0.023(5) -0.009(4)
O3 0.037(5) 0.022(4) 0.050(5) 0.011(4) -0.014(4) 0.001(3)
O4 0.046(5) 0.067(7) 0.026(4) -0.016(4) 0.013(4) -0.029(5)
O5 0.025(4) 0.031(4) 0.044(5) -0.005(3) 0.000(3) -0.010(3)
C8 0.028(5) 0.025(5) 0.046(6) -0.007(5) -0.011(5) -0.004(4)

loop_
_atom_type_symbol
_atom_type_description
_atom_type_scat_dispersion_real
_atom_type_scat_dispersion_imag
_atom_type_scat_source
C C 0.0033 0.0016 'International Tables Vol C Tables 4.2.6.8 and 6.1.1.4'
H H 0.0000 0.0000 'International Tables Vol C Tables 4.2.6.8 and 6.1.1.4'
Au Au -2.0133 8.8022 'International Tables Vol C Tables 4.2.6.8 and 6.1.1.4'
Cl Cl 0.1484 0.1585 'International Tables Vol C Tables 4.2.6.8 and 6.1.1.4'
F F 0.0171 0.0103 'International Tables Vol C Tables 4.2.6.8 and 6.1.1.4'
N N 0.0061 0.0033 'International Tables Vol C Tables 4.2.6.8 and 6.1.1.4'
O O 0.0106 0.0060 'International Tables Vol C Tables 4.2.6.8 and 6.1.1.4'
S S 0.1246 0.1234 'International Tables Vol C Tables 4.2.6.8 and 6.1.1.4'

loop_
_exptl_crystal_face_index_h
_exptl_crystal_face_index_k
_exptl_crystal_face_index_l
_exptl_crystal_face_perp_dist
-4 -4 16 0.0314
-9 6 -1 0.0950
4 4 -16 0.0353
9 -6 0 0.1052
7 10 14 0.0412
11 12 -3 0.0346
0 -2 -18 0.0344
-11 -13 0 0.0242
-13 -5 3 0.0538
14 5 0 0.0689

loop_
_geom_angle_atom_site_label_1
_geom_angle_atom_site_label_2
_geom_angle_atom_site_label_3
_geom_angle
_geom_angle_site_symmetry_1
_geom_angle_site_symmetry_3
_geom_angle_publ_flag
C1 Au1 C1 180.0(5) . 2_776 ?
C1 Au1 Cl1 91.4(3) . 2_776 ?
C1 Au1 Cl1 88.6(3) 2_776 2_776 ?
C1 Au1 Cl1 88.6(3) . . ?
C1 Au1 Cl1 91.4(3) 2_776 . ?
Cl1 Au1 Cl1 180.0 2_776 . ?
C6 O2 C7 113.9(8) . . ?
C1 N1 C2 108.7(8) . . ?
C1 N1 C4 123.6(8) . . ?
C2 N1 C4 127.6(8) . . ?
C1 N2 C3 109.8(8) . . ?
C1 N2 C5 125.4(8) . . ?
C3 N2 C5 124.8(8) . . ?
N1 C1 N2 107.4(8) . . ?
N1 C1 Au1 125.1(7) . . ?
N2 C1 Au1 127.3(7) . . ?
C3 C2 N1 107.0(8) . . ?
C3 C2 C6 130.6(8) . . ?
N1 C2 C6 122.1(8) . . ?
C2 C3 N2 107.1(8) . . ?
O1 C6 O2 125.3(9) . . ?
O1 C6 C2 124.4(9) . . ?
O2 C6 C2 110.3(8) . . ?
C1A Au1A C1A 180.0 2_775 . ?
C1A Au1A Cl1A 91.7(3) 2_775 . ?
C1A Au1A Cl1A 88.3(3) . . ?
C1A Au1A Cl1A 88.3(3) 2_775 2_775 ?
C1A Au1A Cl1A 91.7(3) . 2_775 ?
Cl1A Au1A Cl1A 180.0 . 2_775 ?
C6A O2A C7A 117.0(8) . . ?
C1A N1A C2A 108.7(7) . . ?
C1A N1A C4A 125.5(8) . . ?
C2A N1A C4A 125.8(8) . . ?
C1A N2A C3A 110.0(8) . . ?
C1A N2A C5A 123.9(8) . . ?
C3A N2A C5A 126.1(8) . . ?
N1A C1A N2A 107.9(8) . . ?
N1A C1A Au1A 128.4(7) . . ?
N2A C1A Au1A 123.6(7) . . ?
C3A C2A N1A 106.0(8) . . ?
C3A C2A C6A 129.7(8) . . ?
N1A C2A C6A 124.0(8) . . ?
C2A C3A N2A 107.3(8) . . ?
O1A C6A O2A 124.5(9) . . ?
O1A C6A C2A 125.0(9) . . ?
O2A C6A C2A 110.4(8) . . ?
O3 S1 O4 114.5(6) . . ?
O3 S1 O5 115.6(6) . . ?
O4 S1 O5 114.7(6) . . ?
O3 S1 C8 103.3(6) . . ?
O4 S1 C8 102.4(6) . . ?
O5 S1 C8 103.9(5) . . ?
F3 C8 F2 108.9(11) . . ?
F3 C8 F1 106.7(11) . . ?
F2 C8 F1 107.4(10) . . ?
F3 C8 S1 111.9(9) . . ?
F2 C8 S1 111.7(8) . . ?
F1 C8 S1 109.9(9) . . ?

loop_
_geom_bond_atom_site_label_1
_geom_bond_atom_site_label_2
_geom_bond_distance
_geom_bond_site_symmetry_2
_geom_bond_publ_flag
Au1 C1 2.036(9) . ?
Au1 C1 2.036(9) 2_776 ?
Au1 Cl1 2.275(2) 2_776 ?
Au1 Cl1 2.275(2) . ?
O1 C6 1.196(11) . ?
O2 C6 1.336(11) . ?
O2 C7 1.455(11) . ?
N1 C1 1.343(12) . ?
N1 C2 1.396(11) . ?
N1 C4 1.464(12) . ?
N2 C1 1.347(11) . ?
N2 C3 1.372(12) . ?
N2 C5 1.470(11) . ?
C2 C3 1.355(12) . ?
C2 C6 1.477(13) . ?
Au1A C1A 2.050(8) 2_775 ?
Au1A C1A 2.050(8) . ?
Au1A Cl1A 2.276(2) . ?
Au1A Cl1A 2.276(2) 2_775 ?
O1A C6A 1.213(11) . ?
O2A C6A 1.330(12) . ?
O2A C7A 1.452(11) . ?
N1A C1A 1.333(11) . ?
N1A C2A 1.408(11) . ?
N1A C4A 1.465(12) . ?
N2A C1A 1.335(11) . ?
N2A C3A 1.366(12) . ?
N2A C5A 1.470(12) . ?
C2A C3A 1.361(13) . ?
C2A C6A 1.459(13) . ?
S1 O3 1.430(8) . ?
S1 O4 1.440(9) . ?
S1 O5 1.440(8) . ?
S1 C8 1.833(12) . ?
F1 C8 1.355(15) . ?
F2 C8 1.313(14) . ?
F3 C8 1.312(14) . ?

loop_
_geom_torsion_atom_site_label_1
_geom_torsion_atom_site_label_2
_geom_torsion_atom_site_label_3
_geom_torsion_atom_site_label_4
_geom_torsion
_geom_torsion_site_symmetry_1
_geom_torsion_site_symmetry_2
_geom_torsion_site_symmetry_3
_geom_torsion_site_symmetry_4
_geom_torsion_publ_flag
C2 N1 C1 N2 1.3(11) . . . . ?
C4 N1 C1 N2 179.1(9) . . . . ?
C2 N1 C1 Au1 -173.8(7) . . . . ?
C4 N1 C1 Au1 4.0(14) . . . . ?
C3 N2 C1 N1 -1.3(11) . . . . ?
C5 N2 C1 N1 178.5(9) . . . . ?
C3 N2 C1 Au1 173.7(7) . . . . ?
C5 N2 C1 Au1 -6.5(14) . . . . ?
C1 N1 C2 C3 -0.9(11) . . . . ?
C4 N1 C2 C3 -178.6(10) . . . . ?
C1 N1 C2 C6 173.9(9) . . . . ?
C4 N1 C2 C6 -3.8(15) . . . . ?
N1 C2 C3 N2 0.1(11) . . . . ?
C6 C2 C3 N2 -174.1(10) . . . . ?
C1 N2 C3 C2 0.8(11) . . . . ?
C5 N2 C3 C2 -179.0(9) . . . . ?
C7 O2 C6 O1 -2.5(15) . . . . ?
C7 O2 C6 C2 175.8(9) . . . . ?
C3 C2 C6 O1 -175.9(11) . . . . ?
N1 C2 C6 O1 10.7(16) . . . . ?
C3 C2 C6 O2 5.8(15) . . . . ?
N1 C2 C6 O2 -167.6(9) . . . . ?
C2A N1A C1A N2A -3.1(10) . . . . ?
C4A N1A C1A N2A -179.8(9) . . . . ?
C2A N1A C1A Au1A 172.7(7) . . . . ?
C4A N1A C1A Au1A -4.0(14) . . . . ?
C3A N2A C1A N1A 2.3(11) . . . . ?
C5A N2A C1A N1A -178.5(9) . . . . ?
C3A N2A C1A Au1A -173.8(6) . . . . ?
C5A N2A C1A Au1A 5.4(13) . . . . ?
C1A N1A C2A C3A 2.8(10) . . . . ?
C4A N1A C2A C3A 179.5(9) . . . . ?
C1A N1A C2A C6A -172.1(9) . . . . ?
C4A N1A C2A C6A 4.6(15) . . . . ?
N1A C2A C3A N2A -1.4(10) . . . . ?
C6A C2A C3A N2A 173.1(9) . . . . ?
C1A N2A C3A C2A -0.5(11) . . . . ?
C5A N2A C3A C2A -179.7(9) . . . . ?
C7A O2A C6A O1A 1.4(15) . . . . ?
C7A O2A C6A C2A -175.8(8) . . . . ?
C3A C2A C6A O1A 171.4(10) . . . . ?
N1A C2A C6A O1A -15.1(15) . . . . ?
C3A C2A C6A O2A -11.5(14) . . . . ?
N1A C2A C6A O2A 162.0(8) . . . . ?
O3 S1 C8 F3 176.3(10) . . . . ?
O4 S1 C8 F3 -64.5(11) . . . . ?
O5 S1 C8 F3 55.2(11) . . . . ?
O3 S1 C8 F2 -61.3(11) . . . . ?
O4 S1 C8 F2 57.9(11) . . . . ?
O5 S1 C8 F2 177.6(9) . . . . ?
O3 S1 C8 F1 57.9(10) . . . . ?
O4 S1 C8 F1 177.1(8) . . . . ?
O5 S1 C8 F1 -63.2(9) . . . . ?

loop_
_exptl_oxdiff_crystal_face_indexfrac_h
_exptl_oxdiff_crystal_face_indexfrac_k
_exptl_oxdiff_crystal_face_indexfrac_l
_exptl_oxdiff_crystal_face_x
_exptl_oxdiff_crystal_face_y
_exptl_oxdiff_crystal_face_z
-4.4160 -3.8249 15.8913 -0.0048 0.0207 0.9998
-8.7498 6.4368 -1.3945 0.1821 -0.9831 0.0209
3.9677 4.1456 -15.9412 0.0140 -0.0704 -0.9974
9.1030 -6.0775 -0.0018 -0.1810 0.9775 -0.1084
6.8867 9.8774 14.1134 -0.8878 -0.1641 0.4300
10.5828 12.3194 -3.2972 -0.7779 -0.1448 -0.6114
0.0291 -2.0000 -17.7826 0.4150 0.0759 -0.9067
-10.8418 -13.0412 -0.2939 0.8832 0.1641 0.4394
-13.4951 -5.0456 2.5733 0.6763 -0.5196 0.5222
13.7541 4.8396 -0.3118 -0.7250 0.5568 -0.4054
